data_1560193
loop_
_publ_author_name
'Hijazi Abu Ali'
'Hadeel Fares'
'Mohanad Darawsheh'
'Emilia Rappocciolo'
'Mutaz Akkawi'
'Suhair Jaber'

_publ_section_title
;
 Synthesis, characterization and biological activity of new mixed ligand
 complexes of Zn(II) naproxen with nitrogen based ligands
;
_journal_name_full 'European Journal of Medicinal Chemistry'
_journal_page_first 67
_journal_page_last 76
_journal_paper_doi 10.1016/j.ejmech.2014.10.032
_journal_volume 89
_journal_year 2015
_chemical_absolute_configuration ad
_chemical_formula_moiety 'C42 H38 N2 O6 Zn, C2 H3 N'
_chemical_formula_sum 'C44 H41 N3 O6 Zn'
_chemical_formula_weight 773.17
_space_group_IT_number 4
_space_group_name_Hall 'P 2yb'
_space_group_name_H-M_alt 'P 1 21 1'
_symmetry_cell_setting monoclinic
_symmetry_space_group_name_Hall 'P 2yb'
_symmetry_space_group_name_H-M 'P 1 21 1'
_atom_sites_solution_hydrogens geom
_atom_sites_solution_primary direct
_atom_sites_solution_secondary difmap
_cell_angle_alpha 90.00
_cell_angle_beta 91.7050(10)
_cell_angle_gamma 90.00
_cell_formula_units_Z 4
_cell_length_a 15.0063(9)
_cell_length_b 14.1711(8)
_cell_length_c 17.7959(11)
_cell_measurement_temperature 173(1)
_cell_volume 3782.7(4)
_computing_cell_refinement 'Bruker SMART'
_computing_data_collection 'Bruker SMART'
_computing_data_reduction 'Bruker SAINT'
_computing_molecular_graphics 'Bruker SHELXTL'
_computing_publication_material 'Bruker SHELXTL'
_computing_structure_refinement 'SHELXL-97 (Sheldrick, 1997)'
_computing_structure_solution 'SHELXS-97 (Sheldrick, 1990)'
_diffrn_ambient_temperature 173(1)
_diffrn_measured_fraction_theta_full 0.998
_diffrn_measured_fraction_theta_max 0.998
_diffrn_measurement_device_type 'CCD area detector'
_diffrn_measurement_method 'phi and omega scans'
_diffrn_radiation_monochromator graphite
_diffrn_radiation_source 'fine-focus sealed tube'
_diffrn_radiation_type MoK\a
_diffrn_radiation_wavelength 0.71073
_diffrn_reflns_av_R_equivalents 0.0398
_diffrn_reflns_av_sigmaI/netI 0.0759
_diffrn_reflns_limit_h_max 19
_diffrn_reflns_limit_h_min -18
_diffrn_reflns_limit_k_max 18
_diffrn_reflns_limit_k_min -18
_diffrn_reflns_limit_l_max 22
_diffrn_reflns_limit_l_min -22
_diffrn_reflns_number 31490
_diffrn_reflns_theta_full 27.00
_diffrn_reflns_theta_max 27.00
_diffrn_reflns_theta_min 2.26
_exptl_absorpt_coefficient_mu 0.703
_exptl_absorpt_correction_type none
_exptl_crystal_colour colorless
_exptl_crystal_density_diffrn 1.358
_exptl_crystal_density_method 'not measured'
_exptl_crystal_description shapeless
_exptl_crystal_F_000 1616
_exptl_crystal_size_max 0.28
_exptl_crystal_size_mid 0.24
_exptl_crystal_size_min 0.17
_refine_diff_density_max 1.132
_refine_diff_density_min -0.647
_refine_diff_density_rms 0.089
_refine_ls_abs_structure_details 'Flack H D (1983), Acta Cryst. A39, 876-881'
_refine_ls_abs_structure_Flack 0.043(13)
_refine_ls_extinction_method none
_refine_ls_goodness_of_fit_ref 0.993
_refine_ls_hydrogen_treatment constr
_refine_ls_matrix_type full
_refine_ls_number_parameters 963
_refine_ls_number_reflns 16184
_refine_ls_number_restraints 1
_refine_ls_restrained_S_all 0.993
_refine_ls_R_factor_all 0.0978
_refine_ls_R_factor_gt 0.0698
_refine_ls_shift/su_max 0.001
_refine_ls_shift/su_mean 0.000
_refine_ls_structure_factor_coef Fsqd
_refine_ls_weighting_details 'calc w=1/[\s^2^(Fo^2^)+(0.1129P)^2^+0.3405P] where P=(Fo^2^+2Fc^2^)/3'
_refine_ls_weighting_scheme calc
_refine_ls_wR_factor_gt 0.1714
_refine_ls_wR_factor_ref 0.1878
_reflns_number_gt 11650
_reflns_number_total 16184
_reflns_threshold_expression >2sigma(I)
_cod_data_source_file 1-s2.0-S0223523414009593-mmc3.cif
_cod_data_source_block hijazi1m
_cod_depositor_comments
;
The following automatic conversions were performed:

data item '_symmetry_cell_setting' value 'Monoclinic' was changed to
'monoclinic' in accordance with the built-in table derived from the
CIF Core dictionary named 'cif_core.dic' version 2.4.5 last updated
on 2014-11-21.

Automatic conversion script
Id: cif_fix_values 8369 2020-08-20 11:38:08Z andrius 
;
_cod_original_sg_symbol_H-M P2(1)
_cod_database_code 1560193

loop_
_symmetry_equiv_pos_as_xyz
'x, y, z'
'-x, y+1/2, -z'

loop_
_atom_site_label
_atom_site_type_symbol
_atom_site_fract_x
_atom_site_fract_y
_atom_site_fract_z
_atom_site_U_iso_or_equiv
_atom_site_adp_type
_atom_site_occupancy
_atom_site_symmetry_multiplicity
_atom_site_calc_flag
_atom_site_refinement_flags
_atom_site_disorder_assembly
_atom_site_disorder_group
C1 C 0.3870(4) 0.6879(5) 0.6498(4) 0.0502(15) Uani 1 1 d . . .
C2 C 0.4167(4) 0.7792(5) 0.6705(5) 0.068(2) Uani 1 1 d . . .
H2 H 0.4379 0.8209 0.6333 0.082 Uiso 1 1 calc R . .
C3 C 0.4153(4) 0.8066(5) 0.7412(6) 0.077(3) Uani 1 1 d . . .
H3 H 0.4346 0.8685 0.7541 0.092 Uiso 1 1 calc R . .
C4 C 0.3870(4) 0.7487(6) 0.7953(4) 0.063(2) Uani 1 1 d . . .
C5 C 0.3822(6) 0.7722(8) 0.8724(6) 0.088(3) Uani 1 1 d . . .
H5 H 0.4006 0.8332 0.8886 0.106 Uiso 1 1 calc R . .
C6 C 0.3534(6) 0.7125(9) 0.9217(5) 0.100(4) Uani 1 1 d . . .
H6 H 0.3500 0.7332 0.9723 0.120 Uiso 1 1 calc R . .
C7 C 0.3258(4) 0.6153(7) 0.9041(3) 0.072(3) Uani 1 1 d . . .
C8 C 0.2957(6) 0.5460(11) 0.9522(4) 0.105(4) Uani 1 1 d . . .
H8 H 0.2925 0.5602 1.0042 0.126 Uiso 1 1 calc R . .
C9 C 0.2709(5) 0.4605(9) 0.9286(4) 0.092(4) Uani 1 1 d . . .
H9 H 0.2501 0.4152 0.9633 0.111 Uiso 1 1 calc R . .
C10 C 0.2757(4) 0.4378(6) 0.8519(4) 0.064(2) Uani 1 1 d . . .
C11 C 0.3294(4) 0.5890(5) 0.8282(3) 0.0499(17) Uani 1 1 d . . .
C12 C 0.3602(3) 0.6561(4) 0.7737(3) 0.0424(14) Uani 1 1 d . . .
C13 C 0.3855(5) 0.6545(6) 0.5693(3) 0.072(2) Uani 1 1 d . . .
H13A H 0.4122 0.5915 0.5668 0.108 Uiso 1 1 calc R . .
H13B H 0.4196 0.6985 0.5388 0.108 Uiso 1 1 calc R . .
H13C H 0.3237 0.6518 0.5499 0.108 Uiso 1 1 calc R . .
C14 C 0.2507(5) 0.3440(6) 0.8221(5) 0.083(3) Uani 1 1 d . . .
H14A H 0.1901 0.3466 0.8000 0.124 Uiso 1 1 calc R . .
H14B H 0.2529 0.2977 0.8630 0.124 Uiso 1 1 calc R . .
H14C H 0.2924 0.3255 0.7834 0.124 Uiso 1 1 calc R . .
C15 C 0.4634(4) 0.3798(5) 0.6843(4) 0.0524(16) Uani 1 1 d . . .
C16 C 0.5319(4) 0.3135(5) 0.6462(3) 0.0574(17) Uani 1 1 d . . .
H16 H 0.5785 0.2959 0.6851 0.069 Uiso 1 1 calc R . .
C17 C 0.5777(4) 0.3651(5) 0.5833(3) 0.0504(15) Uani 1 1 d . . .
C18 C 0.5288(4) 0.4167(5) 0.5271(3) 0.0587(17) Uani 1 1 d . . .
H18 H 0.4657 0.4189 0.5296 0.070 Uiso 1 1 calc R . .
C19 C 0.5690(5) 0.4637(5) 0.4690(4) 0.066(2) Uani 1 1 d . . .
H19 H 0.5331 0.4994 0.4345 0.080 Uiso 1 1 calc R . .
C20 C 0.6554(5) 0.4601(5) 0.4601(4) 0.067(2) Uani 1 1 d . . .
C21 C 0.6984(5) 0.5042(6) 0.3937(5) 0.080(2) Uani 1 1 d . . .
H21 H 0.6636 0.5356 0.3559 0.096 Uiso 1 1 calc R . .
C22 C 0.7846(6) 0.4982(7) 0.3893(6) 0.097(3) Uani 1 1 d . . .
C23 C 0.8389(5) 0.4495(7) 0.4409(5) 0.092(3) Uani 1 1 d . . .
H23 H 0.9013 0.4462 0.4337 0.111 Uiso 1 1 calc R . .
C24 C 0.8022(5) 0.4051(7) 0.5038(5) 0.088(3) Uani 1 1 d . . .
H24 H 0.8385 0.3706 0.5388 0.106 Uiso 1 1 calc R . .
C25 C 0.7089(4) 0.4140(6) 0.5125(5) 0.079(3) Uani 1 1 d . . .
C26 C 0.6684(4) 0.3610(6) 0.5791(5) 0.071(2) Uani 1 1 d . . .
H26 H 0.7043 0.3275 0.6150 0.086 Uiso 1 1 calc R . .
C27 C 0.4880(4) 0.2231(5) 0.6180(4) 0.0584(16) Uani 1 1 d . . .
H27A H 0.4608 0.1904 0.6601 0.088 Uiso 1 1 calc R . .
H27B H 0.5331 0.1823 0.5960 0.088 Uiso 1 1 calc R . .
H27C H 0.4420 0.2384 0.5797 0.088 Uiso 1 1 calc R . .
C28 C 0.7818(9) 0.5756(12) 0.2787(9) 0.177(6) Uani 1 1 d . . .
H28A H 0.7999 0.5560 0.2285 0.266 Uiso 1 1 calc R . .
H28B H 0.7865 0.6444 0.2831 0.266 Uiso 1 1 calc R . .
H28C H 0.7200 0.5562 0.2862 0.266 Uiso 1 1 calc R . .
C29 C 0.1517(5) 0.4707(5) 0.6264(4) 0.0588(18) Uani 1 1 d . . .
C30 C 0.0773(4) 0.4719(6) 0.5642(4) 0.068(2) Uani 1 1 d . . .
H30 H 0.0194 0.4614 0.5894 0.082 Uiso 1 1 calc R . .
C31 C 0.0919(4) 0.3872(6) 0.5117(4) 0.0564(17) Uani 1 1 d . . .
C32 C 0.1110(4) 0.2977(5) 0.5434(4) 0.0597(17) Uani 1 1 d . . .
H32 H 0.1138 0.2912 0.5965 0.072 Uiso 1 1 calc R . .
C33 C 0.1257(5) 0.2201(5) 0.4997(3) 0.0651(19) Uani 1 1 d . . .
H33 H 0.1405 0.1613 0.5224 0.078 Uiso 1 1 calc R . .
C34 C 0.1184(4) 0.2283(5) 0.4186(3) 0.0517(15) Uani 1 1 d . . .
C35 C 0.1344(5) 0.1480(5) 0.3722(4) 0.0623(19) Uani 1 1 d . . .
H35 H 0.1457 0.0876 0.3936 0.075 Uiso 1 1 calc R . .
C36 C 0.1331(5) 0.1607(5) 0.2967(4) 0.0628(19) Uani 1 1 d . . .
C37 C 0.1118(4) 0.2497(5) 0.2652(3) 0.0537(15) Uani 1 1 d . . .
H37 H 0.1091 0.2567 0.2121 0.064 Uiso 1 1 calc R . .
C38 C 0.0954(4) 0.3252(5) 0.3094(3) 0.0559(16) Uani 1 1 d . . .
H38 H 0.0803 0.3844 0.2876 0.067 Uiso 1 1 calc R . .
C39 C 0.1009(4) 0.3148(5) 0.3878(3) 0.0478(15) Uani 1 1 d . . .
C40 C 0.0858(3) 0.3933(5) 0.4360(3) 0.0504(15) Uani 1 1 d . . .
H40 H 0.0707 0.4524 0.4138 0.060 Uiso 1 1 calc R . .
C41 C 0.0715(5) 0.5658(6) 0.5263(5) 0.086(3) Uani 1 1 d . . .
H41A H 0.1247 0.5757 0.4966 0.129 Uiso 1 1 calc R . .
H41B H 0.0678 0.6156 0.5643 0.129 Uiso 1 1 calc R . .
H41C H 0.0183 0.5678 0.4931 0.129 Uiso 1 1 calc R . .
C42 C 0.1622(7) -0.0003(6) 0.2714(5) 0.099(3) Uani 1 1 d . . .
H42A H 0.2192 -0.0030 0.2996 0.149 Uiso 1 1 calc R . .
H42B H 0.1635 -0.0445 0.2290 0.149 Uiso 1 1 calc R . .
H42C H 0.1138 -0.0178 0.3045 0.149 Uiso 1 1 calc R . .
C43 C 0.3799(4) 0.2366(4) 0.1343(3) 0.0400(13) Uani 1 1 d . . .
C44 C 0.4049(4) 0.1417(4) 0.1452(3) 0.0478(14) Uani 1 1 d . . .
H44 H 0.4227 0.1053 0.1034 0.057 Uiso 1 1 calc R . .
C45 C 0.4038(4) 0.1011(5) 0.2146(4) 0.0556(16) Uani 1 1 d . . .
H45 H 0.4179 0.0362 0.2210 0.067 Uiso 1 1 calc R . .
C46 C 0.3813(4) 0.1573(4) 0.2770(3) 0.0467(14) Uani 1 1 d . . .
C47 C 0.3815(4) 0.1211(5) 0.3526(4) 0.0545(16) Uani 1 1 d . . .
H47 H 0.3950 0.0566 0.3618 0.065 Uiso 1 1 calc R . .
C48 C 0.3624(4) 0.1790(5) 0.4111(4) 0.0552(16) Uani 1 1 d . . .
H48 H 0.3645 0.1550 0.4610 0.066 Uiso 1 1 calc R . .
C49 C 0.3390(3) 0.2766(5) 0.3979(3) 0.0435(13) Uani 1 1 d . . .
C50 C 0.3196(4) 0.3400(5) 0.4571(3) 0.0503(15) Uani 1 1 d . . .
H50 H 0.3198 0.3191 0.5078 0.060 Uiso 1 1 calc R . .
C51 C 0.3008(3) 0.4310(5) 0.4394(3) 0.0444(13) Uani 1 1 d . . .
H51 H 0.2897 0.4748 0.4784 0.053 Uiso 1 1 calc R . .
C52 C 0.2974(3) 0.4616(4) 0.3635(3) 0.0388(13) Uani 1 1 d . . .
C53 C 0.3360(3) 0.3116(4) 0.3244(3) 0.0347(12) Uani 1 1 d . . .
C54 C 0.3582(3) 0.2506(4) 0.2634(3) 0.0377(12) Uani 1 1 d . . .
C55 C 0.3797(5) 0.2780(5) 0.0583(3) 0.0555(16) Uani 1 1 d . . .
H55A H 0.3624 0.3446 0.0609 0.083 Uiso 1 1 calc R . .
H55B H 0.3372 0.2439 0.0255 0.083 Uiso 1 1 calc R . .
H55C H 0.4396 0.2732 0.0380 0.083 Uiso 1 1 calc R . .
C56 C 0.2768(4) 0.5623(5) 0.3432(4) 0.0531(16) Uani 1 1 d . . .
H56A H 0.3249 0.5878 0.3132 0.080 Uiso 1 1 calc R . .
H56B H 0.2716 0.5996 0.3892 0.080 Uiso 1 1 calc R . .
H56C H 0.2205 0.5650 0.3139 0.080 Uiso 1 1 calc R . .
C57 C 0.1511(4) 0.4449(6) 0.1363(4) 0.0577(18) Uani 1 1 d . . .
C58 C 0.0577(4) 0.4497(6) 0.0989(4) 0.0656(19) Uani 1 1 d . . .
H58 H 0.0380 0.3835 0.0884 0.079 Uiso 1 1 calc R . .
C59 C 0.0645(4) 0.5000(6) 0.0235(4) 0.0568(16) Uani 1 1 d . . .
C60 C 0.0863(4) 0.5909(6) 0.0202(4) 0.0589(17) Uani 1 1 d . . .
H60 H 0.0953 0.6250 0.0657 0.071 Uiso 1 1 calc R . .
C61 C 0.0964(4) 0.6387(5) -0.0497(4) 0.0603(17) Uani 1 1 d . . .
C62 C 0.1218(5) 0.7307(6) -0.0522(4) 0.071(2) Uani 1 1 d . . .
H62 H 0.1296 0.7648 -0.0066 0.085 Uiso 1 1 calc R . .
C63 C 0.1364(5) 0.7753(6) -0.1191(5) 0.080(2) Uani 1 1 d . . .
H63 H 0.1556 0.8392 -0.1190 0.096 Uiso 1 1 calc R . .
C64 C 0.1236(5) 0.7285(5) -0.1861(4) 0.0643(19) Uani 1 1 d . . .
C65 C 0.0971(4) 0.6390(6) -0.1875(5) 0.069(2) Uani 1 1 d . . .
H65 H 0.0881 0.6071 -0.2341 0.083 Uiso 1 1 calc R . .
C66 C 0.0820(4) 0.5899(5) -0.1167(4) 0.0569(17) Uani 1 1 d . . .
C67 C 0.0560(4) 0.4939(6) -0.1147(4) 0.0678(18) Uani 1 1 d . . .
H67 H 0.0442 0.4603 -0.1601 0.081 Uiso 1 1 calc R . .
C68 C 0.0482(4) 0.4498(6) -0.0462(5) 0.074(2) Uani 1 1 d . . .
H68 H 0.0317 0.3851 -0.0448 0.089 Uiso 1 1 calc R . .
C69 C -0.0105(4) 0.4946(7) 0.1496(4) 0.087(2) Uani 1 1 d . . .
H69A H 0.0116 0.5561 0.1671 0.131 Uiso 1 1 calc R . .
H69B H -0.0199 0.4535 0.1930 0.131 Uiso 1 1 calc R . .
H69C H -0.0670 0.5030 0.1214 0.131 Uiso 1 1 calc R . .
C70 C 0.1307(6) 0.7339(7) -0.3169(4) 0.086(2) Uani 1 1 d . . .
H70A H 0.1831 0.6943 -0.3249 0.129 Uiso 1 1 calc R . .
H70B H 0.1243 0.7799 -0.3577 0.129 Uiso 1 1 calc R . .
H70C H 0.0773 0.6941 -0.3160 0.129 Uiso 1 1 calc R . .
C71 C 0.4519(4) 0.5448(5) 0.1686(3) 0.0455(14) Uani 1 1 d . . .
C72 C 0.5038(3) 0.6085(4) 0.1171(3) 0.0465(14) Uani 1 1 d . . .
H72 H 0.4588 0.6448 0.0862 0.056 Uiso 1 1 calc R . .
C73 C 0.6487(3) 0.5307(3) 0.0538(2) 0.118(4) Uani 1 1 d G . .
H73 H 0.6877 0.5644 0.0871 0.142 Uiso 1 1 calc R . .
C74 C 0.5569(3) 0.5407(3) 0.0589(2) 0.084(3) Uani 1 1 d G . .
C75 C 0.4999(2) 0.4914(4) 0.0101(3) 0.098(3) Uani 1 1 d G . .
H75 H 0.4371 0.4982 0.0137 0.118 Uiso 1 1 calc R . .
C76 C 0.5346(2) 0.4320(3) -0.0439(3) 0.155(7) Uani 1 1 d G . .
H76 H 0.4956 0.3983 -0.0772 0.186 Uiso 1 1 calc R . .
C77 C 0.6263(2) 0.4220(2) -0.04905(18) 0.097(3) Uani 1 1 d G . .
C78 C 0.6834(2) 0.4713(2) -0.00023(18) 0.0542(16) Uani 1 1 d G . .
C79 C 0.7751(2) 0.4613(4) -0.0054(3) 0.170(7) Uani 1 1 d G . .
H79 H 0.8141 0.4950 0.0280 0.204 Uiso 1 1 calc R . .
C80 C 0.8098(3) 0.4019(4) -0.0594(3) 0.163(7) Uani 1 1 d G . .
H80 H 0.8725 0.3951 -0.0629 0.196 Uiso 1 1 calc R . .
C81 C 0.7528(3) 0.3526(3) -0.1082(2) 0.078(2) Uani 1 1 d G . .
C82 C 0.6610(3) 0.3626(3) -0.1030(2) 0.107(4) Uani 1 1 d G . .
H82 H 0.6220 0.3289 -0.1364 0.128 Uiso 1 1 calc R . .
C83 C 0.5572(6) 0.6810(7) 0.1642(5) 0.101(3) Uani 1 1 d . . .
H83A H 0.5163 0.7191 0.1935 0.151 Uiso 1 1 calc R . .
H83B H 0.5904 0.7222 0.1307 0.151 Uiso 1 1 calc R . .
H83C H 0.5991 0.6480 0.1984 0.151 Uiso 1 1 calc R . .
C84 C 0.7564(5) 0.2282(6) -0.1921(4) 0.075(2) Uani 1 1 d . . .
H84A H 0.7200 0.1881 -0.1604 0.113 Uiso 1 1 calc R . .
H84B H 0.8012 0.1895 -0.2166 0.113 Uiso 1 1 calc R . .
H84C H 0.7182 0.2589 -0.2305 0.113 Uiso 1 1 calc R . .
C85 C 0.8692(5) 0.6898(6) 1.0158(5) 0.074(2) Uani 1 1 d . . .
C86 C 0.8573(6) 0.6769(7) 0.9378(5) 0.091(3) Uani 1 1 d . . .
H86A H 0.8256 0.6175 0.9280 0.137 Uiso 1 1 calc R . .
H86B H 0.9157 0.6747 0.9145 0.137 Uiso 1 1 calc R . .
H86C H 0.8225 0.7295 0.9164 0.137 Uiso 1 1 calc R . .
C87 C 0.9445(9) 0.2501(11) 0.6896(7) 0.133(5) Uani 1 1 d . . .
C88 C 1.0085(7) 0.2636(10) 0.7537(8) 0.157(6) Uani 1 1 d . . .
H88A H 1.0307 0.3287 0.7536 0.236 Uiso 1 1 calc R . .
H88B H 1.0586 0.2199 0.7489 0.236 Uiso 1 1 calc R . .
H88C H 0.9786 0.2513 0.8009 0.236 Uiso 1 1 calc R . .
N1 N 0.3615(3) 0.6282(3) 0.7021(2) 0.0369(10) Uani 1 1 d . . .
N2 N 0.3037(3) 0.5032(4) 0.8032(2) 0.0398(11) Uani 1 1 d . . .
N3 N 0.3567(3) 0.2889(3) 0.1927(2) 0.0353(10) Uani 1 1 d . . .
N4 N 0.3149(3) 0.4015(3) 0.3081(2) 0.0358(11) Uani 1 1 d . . .
N5 N 0.8774(7) 0.6987(6) 1.0783(5) 0.122(3) Uani 1 1 d . . .
N6 N 0.8904(8) 0.2532(10) 0.6468(6) 0.152(4) Uani 1 1 d . . .
O1 O 0.3927(3) 0.3928(3) 0.6487(2) 0.0565(12) Uani 1 1 d . . .
O2 O 0.4861(3) 0.4167(4) 0.7457(2) 0.0679(13) Uani 1 1 d . . .
O3 O 0.8358(4) 0.5344(6) 0.3314(5) 0.120(2) Uani 1 1 d . . .
O4 O 0.2250(3) 0.5034(4) 0.6060(2) 0.0645(12) Uani 1 1 d . . .
O5 O 0.1331(6) 0.4440(6) 0.6874(3) 0.124(3) Uani 1 1 d . . .
O6 O 0.1479(4) 0.0917(4) 0.2441(3) 0.0752(14) Uani 1 1 d . . .
O7 O 0.1720(3) 0.4957(4) 0.1910(3) 0.0732(13) Uani 1 1 d . . .
O8 O 0.2047(3) 0.3897(4) 0.1112(3) 0.0745(15) Uani 1 1 d . . .
O9 O 0.1409(4) 0.7801(4) -0.2501(3) 0.0855(16) Uani 1 1 d . . .
O10 O 0.3736(2) 0.5195(3) 0.1415(2) 0.0469(10) Uani 1 1 d . . .
O11 O 0.4833(3) 0.5157(3) 0.2286(3) 0.0632(13) Uani 1 1 d . . .
O12 O 0.7993(3) 0.2974(4) -0.1476(3) 0.0727(13) Uani 1 1 d . . .
Zn1 Zn 0.31420(4) 0.48950(4) 0.68943(3) 0.03615(16) Uani 1 1 d . . .
Zn2 Zn 0.30611(4) 0.42597(4) 0.19332(3) 0.03560(16) Uani 1 1 d . . .

loop_
_atom_site_aniso_label
_atom_site_aniso_U_11
_atom_site_aniso_U_22
_atom_site_aniso_U_33
_atom_site_aniso_U_23
_atom_site_aniso_U_13
_atom_site_aniso_U_12
C1 0.035(3) 0.050(4) 0.065(4) 0.005(3) -0.001(3) -0.004(3)
C2 0.044(4) 0.054(5) 0.106(6) 0.022(4) 0.002(4) -0.008(3)
C3 0.039(4) 0.036(4) 0.155(9) -0.018(5) -0.003(4) 0.000(3)
C4 0.044(4) 0.058(4) 0.085(5) -0.029(4) -0.019(3) 0.016(3)
C5 0.065(5) 0.096(7) 0.103(7) -0.059(6) -0.020(5) 0.024(5)
C6 0.060(5) 0.171(11) 0.069(5) -0.079(7) -0.015(4) 0.029(6)
C7 0.050(4) 0.140(8) 0.026(3) -0.019(4) -0.004(3) 0.037(4)
C8 0.061(5) 0.220(14) 0.032(4) -0.012(6) -0.002(3) 0.046(7)
C9 0.054(4) 0.177(12) 0.046(4) 0.055(6) 0.010(3) 0.028(5)
C10 0.042(3) 0.079(5) 0.073(4) 0.036(4) 0.022(3) 0.028(4)
C11 0.037(3) 0.073(5) 0.039(3) -0.006(3) -0.008(2) 0.025(3)
C12 0.027(3) 0.050(4) 0.050(3) -0.011(3) -0.008(2) 0.011(2)
C13 0.073(5) 0.099(6) 0.045(4) 0.037(4) 0.014(3) -0.010(4)
C14 0.066(5) 0.084(6) 0.100(6) 0.046(5) 0.032(4) 0.014(4)
C15 0.054(4) 0.045(3) 0.059(4) -0.016(3) 0.019(3) 0.000(3)
C16 0.053(4) 0.071(4) 0.047(3) -0.019(3) -0.011(3) 0.030(3)
C17 0.032(3) 0.069(4) 0.051(3) -0.028(3) 0.004(2) 0.008(3)
C18 0.057(4) 0.056(4) 0.063(4) -0.033(3) 0.002(3) 0.002(3)
C19 0.065(4) 0.059(4) 0.075(4) -0.031(3) 0.022(3) -0.019(3)
C20 0.062(4) 0.052(4) 0.087(5) -0.020(3) -0.021(4) 0.005(3)
C21 0.050(4) 0.089(6) 0.101(6) -0.026(5) 0.011(4) 0.008(4)
C22 0.091(6) 0.080(6) 0.120(7) -0.002(6) 0.002(6) -0.014(5)
C23 0.047(4) 0.119(8) 0.112(7) -0.015(6) 0.018(4) -0.017(5)
C24 0.048(4) 0.115(8) 0.101(6) -0.052(5) 0.001(4) 0.000(4)
C25 0.026(3) 0.087(6) 0.124(6) -0.071(5) 0.027(3) -0.022(3)
C26 0.036(3) 0.078(5) 0.100(6) -0.046(4) 0.004(3) -0.005(3)
C27 0.068(4) 0.053(4) 0.056(3) -0.008(3) 0.015(3) 0.013(3)
C28 0.130(11) 0.184(16) 0.217(16) 0.037(14) 0.015(11) 0.030(11)
C29 0.072(4) 0.060(5) 0.044(3) -0.022(3) -0.004(3) 0.001(3)
C30 0.046(3) 0.093(6) 0.066(4) -0.024(4) 0.000(3) 0.003(4)
C31 0.029(3) 0.081(5) 0.058(4) -0.020(3) 0.000(3) -0.003(3)
C32 0.060(4) 0.076(5) 0.043(3) -0.010(3) 0.001(3) -0.015(4)
C33 0.082(5) 0.065(4) 0.047(3) 0.002(3) -0.009(3) -0.028(4)
C34 0.055(4) 0.057(4) 0.043(3) 0.002(3) 0.002(3) -0.023(3)
C35 0.068(4) 0.062(5) 0.058(4) -0.007(3) 0.005(3) -0.030(4)
C36 0.069(4) 0.068(5) 0.052(4) -0.020(3) 0.002(3) -0.027(4)
C37 0.059(4) 0.058(4) 0.045(3) -0.008(3) 0.005(3) -0.010(3)
C38 0.054(4) 0.074(5) 0.040(3) -0.003(3) 0.002(3) -0.006(3)
C39 0.031(3) 0.059(4) 0.053(3) -0.008(3) -0.002(2) -0.012(3)
C40 0.029(3) 0.061(4) 0.060(4) -0.007(3) -0.004(2) 0.000(3)
C41 0.066(5) 0.098(7) 0.092(6) -0.036(5) -0.028(4) 0.030(4)
C42 0.148(8) 0.058(5) 0.094(6) -0.013(5) 0.015(6) 0.003(5)
C43 0.048(3) 0.041(3) 0.031(3) -0.010(2) 0.003(2) -0.004(3)
C44 0.059(4) 0.041(3) 0.043(3) -0.009(3) -0.004(3) 0.007(3)
C45 0.054(4) 0.041(4) 0.072(4) -0.009(3) 0.003(3) 0.007(3)
C46 0.042(3) 0.041(3) 0.056(3) 0.000(3) -0.011(3) 0.002(3)
C47 0.056(4) 0.044(3) 0.063(4) 0.017(3) -0.003(3) 0.008(3)
C48 0.056(4) 0.056(4) 0.053(4) 0.021(3) -0.009(3) -0.002(3)
C49 0.032(3) 0.058(4) 0.039(3) 0.009(3) -0.006(2) -0.005(3)
C50 0.044(3) 0.073(4) 0.033(3) -0.001(3) -0.006(2) -0.007(3)
C51 0.035(3) 0.061(4) 0.037(3) -0.014(3) 0.001(2) 0.000(3)
C52 0.026(2) 0.043(3) 0.047(3) -0.009(2) 0.004(2) -0.002(2)
C53 0.028(2) 0.042(3) 0.034(3) 0.005(2) 0.001(2) -0.003(2)
C54 0.034(3) 0.036(3) 0.043(3) 0.000(2) 0.000(2) -0.002(2)
C55 0.069(4) 0.053(4) 0.045(3) -0.005(3) 0.012(3) 0.005(3)
C56 0.056(4) 0.048(4) 0.055(4) -0.008(3) 0.004(3) 0.010(3)
C57 0.041(3) 0.060(5) 0.072(4) 0.023(4) -0.001(3) -0.004(3)
C58 0.040(3) 0.086(5) 0.071(4) 0.026(4) -0.009(3) 0.002(3)
C59 0.033(3) 0.070(4) 0.067(4) 0.010(4) -0.001(3) 0.010(3)
C60 0.046(3) 0.067(5) 0.063(4) 0.000(4) -0.006(3) 0.005(3)
C61 0.042(3) 0.062(4) 0.078(5) 0.004(4) -0.001(3) 0.015(3)
C62 0.072(5) 0.072(5) 0.068(4) -0.008(4) -0.019(4) 0.013(4)
C63 0.078(5) 0.067(5) 0.093(6) 0.011(5) -0.021(5) -0.005(4)
C64 0.055(4) 0.055(4) 0.083(5) 0.009(4) -0.002(4) 0.010(3)
C65 0.050(4) 0.072(5) 0.084(5) 0.020(4) -0.006(3) 0.010(4)
C66 0.043(3) 0.062(4) 0.065(4) 0.004(3) -0.008(3) 0.010(3)
C67 0.060(4) 0.075(5) 0.068(4) -0.002(4) -0.016(3) 0.009(4)
C68 0.046(4) 0.072(5) 0.103(6) 0.014(4) -0.024(4) 0.000(3)
C69 0.052(4) 0.124(7) 0.086(5) 0.019(5) 0.004(4) 0.019(5)
C70 0.075(5) 0.120(7) 0.063(4) -0.002(5) 0.002(4) 0.031(5)
C71 0.041(3) 0.046(3) 0.049(3) -0.004(3) 0.005(3) 0.002(3)
C72 0.032(3) 0.054(4) 0.053(3) 0.008(3) -0.003(2) -0.009(3)
C73 0.158(10) 0.091(7) 0.106(7) 0.057(6) 0.026(7) -0.013(7)
C74 0.031(3) 0.099(6) 0.123(7) 0.086(6) 0.032(4) 0.024(4)
C75 0.156(9) 0.073(5) 0.068(5) -0.025(5) 0.039(5) 0.028(6)
C76 0.126(8) 0.141(10) 0.193(12) 0.133(10) -0.085(9) -0.085(8)
C77 0.084(5) 0.091(6) 0.114(7) 0.071(6) -0.043(5) -0.034(5)
C78 0.040(3) 0.069(5) 0.054(3) 0.005(3) 0.003(3) -0.011(3)
C79 0.135(10) 0.230(19) 0.142(10) 0.089(12) -0.044(8) -0.084(11)
C80 0.30(2) 0.114(10) 0.071(6) 0.026(6) -0.061(9) -0.050(11)
C81 0.132(8) 0.051(4) 0.051(4) 0.000(3) 0.006(4) 0.009(5)
C82 0.186(11) 0.069(5) 0.071(5) 0.031(4) 0.075(6) 0.028(6)
C83 0.100(6) 0.115(7) 0.085(5) 0.029(5) -0.023(5) -0.069(6)
C84 0.075(5) 0.075(5) 0.077(5) -0.018(4) 0.027(4) -0.008(4)
C85 0.076(5) 0.068(5) 0.077(5) -0.001(4) 0.017(4) 0.024(4)
C86 0.086(6) 0.100(7) 0.087(6) 0.010(5) 0.005(5) 0.025(5)
C87 0.128(10) 0.177(12) 0.094(8) 0.024(8) 0.013(7) -0.057(9)
C88 0.107(9) 0.137(11) 0.224(15) 0.035(10) -0.044(9) -0.057(8)
N1 0.032(2) 0.041(3) 0.038(2) 0.000(2) -0.0013(18) 0.002(2)
N2 0.032(2) 0.055(3) 0.033(2) 0.009(2) 0.0075(17) 0.010(2)
N3 0.040(2) 0.035(3) 0.031(2) -0.0013(19) 0.0038(18) 0.007(2)
N4 0.034(2) 0.038(3) 0.035(2) -0.0038(19) 0.0035(17) -0.0028(19)
N5 0.177(9) 0.103(6) 0.087(6) -0.021(5) 0.021(6) 0.059(6)
N6 0.149(10) 0.204(12) 0.101(7) 0.031(8) -0.005(7) -0.043(9)
O1 0.045(2) 0.070(3) 0.054(2) -0.024(2) -0.0046(19) 0.019(2)
O2 0.057(3) 0.080(3) 0.066(3) -0.029(3) 0.000(2) -0.002(3)
O3 0.078(4) 0.139(6) 0.145(6) 0.021(5) 0.035(4) -0.013(4)
O4 0.053(3) 0.088(3) 0.052(2) -0.028(3) 0.0007(19) 0.009(3)
O5 0.185(7) 0.123(6) 0.061(3) -0.003(4) -0.018(4) -0.061(5)
O6 0.099(4) 0.065(3) 0.062(3) -0.020(3) 0.006(3) -0.009(3)
O7 0.065(3) 0.091(4) 0.064(3) 0.010(3) -0.004(2) -0.024(3)
O8 0.046(3) 0.073(3) 0.103(4) 0.027(3) -0.010(3) 0.002(2)
O9 0.098(4) 0.068(4) 0.090(4) 0.016(3) -0.003(3) 0.012(3)
O10 0.039(2) 0.056(3) 0.046(2) 0.0071(18) 0.0007(16) -0.0106(18)
O11 0.058(3) 0.074(3) 0.057(2) 0.027(2) -0.010(2) -0.001(2)
O12 0.072(3) 0.066(3) 0.081(3) 0.003(3) 0.011(3) 0.003(3)
Zn1 0.0358(3) 0.0402(4) 0.0327(3) -0.0053(3) 0.0056(2) 0.0015(3)
Zn2 0.0364(3) 0.0365(4) 0.0339(3) 0.0024(3) 0.0022(2) 0.0008(3)

loop_
_atom_type_symbol
_atom_type_description
_atom_type_scat_dispersion_real
_atom_type_scat_dispersion_imag
_atom_type_scat_source
C C 0.0033 0.0016 'International Tables Vol C Tables 4.2.6.8 and 6.1.1.4'
H H 0.0000 0.0000 'International Tables Vol C Tables 4.2.6.8 and 6.1.1.4'
N N 0.0061 0.0033 'International Tables Vol C Tables 4.2.6.8 and 6.1.1.4'
O O 0.0106 0.0060 'International Tables Vol C Tables 4.2.6.8 and 6.1.1.4'
Zn Zn 0.2839 1.4301 'International Tables Vol C Tables 4.2.6.8 and 6.1.1.4'

loop_
_geom_angle_atom_site_label_1
_geom_angle_atom_site_label_2
_geom_angle_atom_site_label_3
_geom_angle
_geom_angle_site_symmetry_1
_geom_angle_site_symmetry_3
N1 C1 C2 119.8(6) . .
N1 C1 C13 118.1(6) . .
C2 C1 C13 122.0(7) . .
C3 C2 C1 120.3(7) . .
C3 C2 H2 119.8 . .
C1 C2 H2 119.8 . .
C2 C3 C4 121.3(7) . .
C2 C3 H3 119.4 . .
C4 C3 H3 119.4 . .
C3 C4 C5 125.3(8) . .
C3 C4 C12 117.5(7) . .
C5 C4 C12 117.2(9) . .
C6 C5 C4 121.9(9) . .
C6 C5 H5 119.0 . .
C4 C5 H5 119.0 . .
C5 C6 C7 124.2(8) . .
C5 C6 H6 117.9 . .
C7 C6 H6 117.9 . .
C8 C7 C11 115.4(9) . .
C8 C7 C6 128.8(8) . .
C11 C7 C6 115.8(8) . .
C9 C8 C7 122.8(7) . .
C9 C8 H8 118.6 . .
C7 C8 H8 118.6 . .
C8 C9 C10 119.5(8) . .
C8 C9 H9 120.2 . .
C10 C9 H9 120.2 . .
N2 C10 C9 119.6(9) . .
N2 C10 C14 118.0(6) . .
C9 C10 C14 122.4(8) . .
N2 C11 C7 122.5(7) . .
N2 C11 C12 117.8(5) . .
C7 C11 C12 119.6(7) . .
N1 C12 C4 121.3(6) . .
N1 C12 C11 117.4(6) . .
C4 C12 C11 121.3(6) . .
C1 C13 H13A 109.5 . .
C1 C13 H13B 109.5 . .
H13A C13 H13B 109.5 . .
C1 C13 H13C 109.5 . .
H13A C13 H13C 109.5 . .
H13B C13 H13C 109.5 . .
C10 C14 H14A 109.5 . .
C10 C14 H14B 109.5 . .
H14A C14 H14B 109.5 . .
C10 C14 H14C 109.5 . .
H14A C14 H14C 109.5 . .
H14B C14 H14C 109.5 . .
O1 C15 O2 126.5(6) . .
O1 C15 C16 115.8(5) . .
O2 C15 C16 117.7(6) . .
C27 C16 C17 111.3(5) . .
C27 C16 C15 111.5(5) . .
C17 C16 C15 110.3(5) . .
C27 C16 H16 107.8 . .
C17 C16 H16 107.8 . .
C15 C16 H16 107.8 . .
C26 C17 C18 118.5(7) . .
C26 C17 C16 119.5(6) . .
C18 C17 C16 122.0(5) . .
C19 C18 C17 123.0(6) . .
C19 C18 H18 118.5 . .
C17 C18 H18 118.5 . .
C20 C19 C18 121.7(8) . .
C20 C19 H19 119.1 . .
C18 C19 H19 119.1 . .
C19 C20 C25 119.7(8) . .
C19 C20 C21 121.9(7) . .
C25 C20 C21 118.4(7) . .
C22 C21 C20 118.1(8) . .
C22 C21 H21 120.9 . .
C20 C21 H21 120.9 . .
C21 C22 C23 123.8(10) . .
C21 C22 O3 126.0(10) . .
C23 C22 O3 110.1(8) . .
C22 C23 C24 120.6(8) . .
C22 C23 H23 119.7 . .
C24 C23 H23 119.7 . .
C23 C24 C25 117.2(9) . .
C23 C24 H24 121.4 . .
C25 C24 H24 121.4 . .
C20 C25 C24 121.6(8) . .
C20 C25 C26 121.1(6) . .
C24 C25 C26 117.0(8) . .
C17 C26 C25 115.8(7) . .
C17 C26 H26 122.1 . .
C25 C26 H26 122.1 . .
C16 C27 H27A 109.5 . .
C16 C27 H27B 109.5 . .
H27A C27 H27B 109.5 . .
C16 C27 H27C 109.5 . .
H27A C27 H27C 109.5 . .
H27B C27 H27C 109.5 . .
O3 C28 H28A 109.5 . .
O3 C28 H28B 109.5 . .
H28A C28 H28B 109.5 . .
O3 C28 H28C 109.5 . .
H28A C28 H28C 109.5 . .
H28B C28 H28C 109.5 . .
O5 C29 O4 127.7(7) . .
O5 C29 C30 118.1(7) . .
O4 C29 C30 114.1(6) . .
C41 C30 C31 115.3(6) . .
C41 C30 C29 111.3(6) . .
C31 C30 C29 108.2(6) . .
C41 C30 H30 107.2 . .
C31 C30 H30 107.2 . .
C29 C30 H30 107.2 . .
C40 C31 C32 117.5(6) . .
C40 C31 C30 123.3(7) . .
C32 C31 C30 119.2(6) . .
C33 C32 C31 121.9(6) . .
C33 C32 H32 119.1 . .
C31 C32 H32 119.1 . .
C32 C33 C34 119.6(7) . .
C32 C33 H33 120.2 . .
C34 C33 H33 120.2 . .
C39 C34 C35 121.1(6) . .
C39 C34 C33 118.7(6) . .
C35 C34 C33 120.2(6) . .
C36 C35 C34 117.9(7) . .
C36 C35 H35 121.0 . .
C34 C35 H35 121.0 . .
C35 C36 O6 125.5(7) . .
C35 C36 C37 120.6(7) . .
O6 C36 C37 113.8(6) . .
C38 C37 C36 121.1(6) . .
C38 C37 H37 119.4 . .
C36 C37 H37 119.4 . .
C37 C38 C39 119.3(7) . .
C37 C38 H38 120.4 . .
C39 C38 H38 120.4 . .
C34 C39 C38 119.9(6) . .
C34 C39 C40 119.4(6) . .
C38 C39 C40 120.7(6) . .
C31 C40 C39 122.8(6) . .
C31 C40 H40 118.6 . .
C39 C40 H40 118.6 . .
C30 C41 H41A 109.5 . .
C30 C41 H41B 109.5 . .
H41A C41 H41B 109.5 . .
C30 C41 H41C 109.5 . .
H41A C41 H41C 109.5 . .
H41B C41 H41C 109.5 . .
O6 C42 H42A 109.5 . .
O6 C42 H42B 109.5 . .
H42A C42 H42B 109.5 . .
O6 C42 H42C 109.5 . .
H42A C42 H42C 109.5 . .
H42B C42 H42C 109.5 . .
N3 C43 C44 120.0(5) . .
N3 C43 C55 120.1(5) . .
C44 C43 C55 120.0(5) . .
C45 C44 C43 121.2(6) . .
C45 C44 H44 119.4 . .
C43 C44 H44 119.4 . .
C44 C45 C46 118.9(6) . .
C44 C45 H45 120.6 . .
C46 C45 H45 120.6 . .
C54 C46 C45 117.6(6) . .
C54 C46 C47 119.8(6) . .
C45 C46 C47 122.6(6) . .
C48 C47 C46 120.3(6) . .
C48 C47 H47 119.8 . .
C46 C47 H47 119.8 . .
C47 C48 C49 120.5(6) . .
C47 C48 H48 119.7 . .
C49 C48 H48 119.7 . .
C53 C49 C50 117.8(6) . .
C53 C49 C48 119.6(6) . .
C50 C49 C48 122.6(6) . .
C51 C50 C49 118.4(5) . .
C51 C50 H50 120.8 . .
C49 C50 H50 120.8 . .
C50 C51 C52 120.9(5) . .
C50 C51 H51 119.5 . .
C52 C51 H51 119.5 . .
N4 C52 C51 120.4(5) . .
N4 C52 C56 118.2(5) . .
C51 C52 C56 121.5(5) . .
N4 C53 C49 122.7(5) . .
N4 C53 C54 117.9(5) . .
C49 C53 C54 119.5(5) . .
N3 C54 C46 122.4(5) . .
N3 C54 C53 117.3(5) . .
C46 C54 C53 120.3(5) . .
C43 C55 H55A 109.5 . .
C43 C55 H55B 109.5 . .
H55A C55 H55B 109.5 . .
C43 C55 H55C 109.5 . .
H55A C55 H55C 109.5 . .
H55B C55 H55C 109.5 . .
C52 C56 H56A 109.5 . .
C52 C56 H56B 109.5 . .
H56A C56 H56B 109.5 . .
C52 C56 H56C 109.5 . .
H56A C56 H56C 109.5 . .
H56B C56 H56C 109.5 . .
O8 C57 O7 120.3(6) . .
O8 C57 C58 118.4(7) . .
O7 C57 C58 121.3(7) . .
C69 C58 C59 112.9(6) . .
C69 C58 C57 112.5(6) . .
C59 C58 C57 108.6(5) . .
C69 C58 H58 107.5 . .
C59 C58 H58 107.5 . .
C57 C58 H58 107.5 . .
C60 C59 C68 118.2(7) . .
C60 C59 C58 121.0(7) . .
C68 C59 C58 120.8(7) . .
C59 C60 C61 122.1(7) . .
C59 C60 H60 119.0 . .
C61 C60 H60 119.0 . .
C62 C61 C66 119.1(7) . .
C62 C61 C60 121.4(7) . .
C66 C61 C60 119.5(7) . .
C61 C62 C63 121.5(8) . .
C61 C62 H62 119.2 . .
C63 C62 H62 119.2 . .
C62 C63 C64 120.6(8) . .
C62 C63 H63 119.7 . .
C64 C63 H63 119.7 . .
C65 C64 C63 120.7(8) . .
C65 C64 O9 123.5(8) . .
C63 C64 O9 115.8(7) . .
C64 C65 C66 119.4(8) . .
C64 C65 H65 120.3 . .
C66 C65 H65 120.3 . .
C61 C66 C67 119.6(7) . .
C61 C66 C65 118.5(7) . .
C67 C66 C65 121.8(7) . .
C68 C67 C66 119.2(7) . .
C68 C67 H67 120.4 . .
C66 C67 H67 120.4 . .
C67 C68 C59 121.4(7) . .
C67 C68 H68 119.3 . .
C59 C68 H68 119.3 . .
C58 C69 H69A 109.5 . .
C58 C69 H69B 109.5 . .
H69A C69 H69B 109.5 . .
C58 C69 H69C 109.5 . .
H69A C69 H69C 109.5 . .
H69B C69 H69C 109.5 . .
O9 C70 H70A 109.5 . .
O9 C70 H70B 109.5 . .
H70A C70 H70B 109.5 . .
O9 C70 H70C 109.5 . .
H70A C70 H70C 109.5 . .
H70B C70 H70C 109.5 . .
O11 C71 O10 123.2(6) . .
O11 C71 C72 122.3(5) . .
O10 C71 C72 114.3(5) . .
C71 C72 C83 109.7(5) . .
C71 C72 C74 107.6(4) . .
C83 C72 C74 118.8(6) . .
C71 C72 H72 106.7 . .
C83 C72 H72 106.7 . .
C74 C72 H72 106.7 . .
C74 C73 C78 120.0 . .
C74 C73 H73 120.0 . .
C78 C73 H73 120.0 . .
C73 C74 C75 120.0 . .
C73 C74 C72 127.2(3) . .
C75 C74 C72 112.8(3) . .
C76 C75 C74 120.0 . .
C76 C75 H75 120.0 . .
C74 C75 H75 120.0 . .
C75 C76 C77 120.0 . .
C75 C76 H76 120.0 . .
C77 C76 H76 120.0 . .
C78 C77 C76 120.0 . .
C78 C77 C82 120.0 . .
C76 C77 C82 120.0 . .
C79 C78 C77 120.0 . .
C79 C78 C73 120.0 . .
C77 C78 C73 120.0 . .
C80 C79 C78 120.0 . .
C80 C79 H79 120.0 . .
C78 C79 H79 120.0 . .
C81 C80 C79 120.0 . .
C81 C80 H80 120.0 . .
C79 C80 H80 120.0 . .
O12 C81 C80 108.4(4) . .
O12 C81 C82 131.3(4) . .
C80 C81 C82 120.0 . .
C81 C82 C77 120.0 . .
C81 C82 H82 120.0 . .
C77 C82 H82 120.0 . .
C72 C83 H83A 109.5 . .
C72 C83 H83B 109.5 . .
H83A C83 H83B 109.5 . .
C72 C83 H83C 109.5 . .
H83A C83 H83C 109.5 . .
H83B C83 H83C 109.5 . .
O12 C84 H84A 109.5 . .
O12 C84 H84B 109.5 . .
H84A C84 H84B 109.5 . .
O12 C84 H84C 109.5 . .
H84A C84 H84C 109.5 . .
H84B C84 H84C 109.5 . .
N5 C85 C86 178.6(11) . .
C85 C86 H86A 109.5 . .
C85 C86 H86B 109.5 . .
H86A C86 H86B 109.5 . .
C85 C86 H86C 109.5 . .
H86A C86 H86C 109.5 . .
H86B C86 H86C 109.5 . .
N6 C87 C88 168.1(19) . .
C87 C88 H88A 109.5 . .
C87 C88 H88B 109.5 . .
H88A C88 H88B 109.5 . .
C87 C88 H88C 109.5 . .
H88A C88 H88C 109.5 . .
H88B C88 H88C 109.5 . .
C1 N1 C12 119.7(5) . .
C1 N1 Zn1 128.8(4) . .
C12 N1 Zn1 111.4(4) . .
C10 N2 C11 120.1(6) . .
C10 N2 Zn1 127.4(5) . .
C11 N2 Zn1 112.5(4) . .
C43 N3 C54 119.9(5) . .
C43 N3 Zn2 128.8(4) . .
C54 N3 Zn2 111.1(3) . .
C52 N4 C53 119.8(5) . .
C52 N4 Zn2 127.8(4) . .
C53 N4 Zn2 112.3(3) . .
C15 O1 Zn1 115.6(4) . .
C28 O3 C22 109.8(9) . .
C29 O4 Zn1 109.0(4) . .
C36 O6 C42 116.8(6) . .
C57 O7 Zn2 88.0(5) . .
C57 O8 Zn2 93.5(5) . .
C70 O9 C64 116.4(7) . .
C71 O10 Zn2 119.6(4) . .
C81 O12 C84 119.4(5) . .
O1 Zn1 O4 101.12(18) . .
O1 Zn1 N2 119.81(19) . .
O4 Zn1 N2 131.55(17) . .
O1 Zn1 N1 119.32(19) . .
O4 Zn1 N1 101.9(2) . .
N2 Zn1 N1 80.8(2) . .
O10 Zn2 N4 124.71(17) . .
O10 Zn2 N3 116.28(17) . .
N4 Zn2 N3 80.65(17) . .
O10 Zn2 O8 102.26(18) . .
N4 Zn2 O8 131.00(19) . .
N3 Zn2 O8 91.38(19) . .
O10 Zn2 O7 99.99(18) . .
N4 Zn2 O7 97.04(17) . .
N3 Zn2 O7 137.47(19) . .
O8 Zn2 O7 58.2(2) . .

loop_
_geom_bond_atom_site_label_1
_geom_bond_atom_site_label_2
_geom_bond_distance
_geom_bond_site_symmetry_2
C1 N1 1.323(8) .
C1 C2 1.413(10) .
C1 C13 1.509(9) .
C2 C3 1.317(11) .
C2 H2 0.9500 .
C3 C4 1.344(11) .
C3 H3 0.9500 .
C4 C5 1.415(12) .
C4 C12 1.423(10) .
C5 C6 1.301(14) .
C5 H5 0.9500 .
C6 C7 1.470(15) .
C6 H6 0.9500 .
C7 C8 1.387(15) .
C7 C11 1.404(8) .
C8 C9 1.332(15) .
C8 H8 0.9500 .
C9 C10 1.406(11) .
C9 H9 0.9500 .
C10 N2 1.345(8) .
C10 C14 1.476(12) .
C11 N2 1.348(9) .
C11 C12 1.443(9) .
C12 N1 1.334(7) .
C13 H13A 0.9800 .
C13 H13B 0.9800 .
C13 H13C 0.9800 .
C14 H14A 0.9800 .
C14 H14B 0.9800 .
C14 H14C 0.9800 .
C15 O1 1.233(7) .
C15 O2 1.250(7) .
C15 C16 1.562(8) .
C16 C27 1.518(9) .
C16 C17 1.520(10) .
C16 H16 1.0000 .
C17 C26 1.366(8) .
C17 C18 1.424(9) .
C18 C19 1.383(9) .
C18 H18 0.9500 .
C19 C20 1.313(9) .
C19 H19 0.9500 .
C20 C25 1.377(11) .
C20 C21 1.499(11) .
C21 C22 1.301(11) .
C21 H21 0.9500 .
C22 C23 1.393(13) .
C22 O3 1.402(11) .
C23 C24 1.409(12) .
C23 H23 0.9500 .
C24 C25 1.420(9) .
C24 H24 0.9500 .
C25 C26 1.544(12) .
C26 H26 0.9500 .
C27 H27A 0.9800 .
C27 H27B 0.9800 .
C27 H27C 0.9800 .
C28 O3 1.353(14) .
C28 H28A 0.9800 .
C28 H28B 0.9800 .
C28 H28C 0.9800 .
C29 O5 1.192(9) .
C29 O4 1.258(8) .
C29 C30 1.549(9) .
C30 C41 1.494(12) .
C30 C31 1.542(10) .
C30 H30 1.0000 .
C31 C40 1.350(9) .
C31 C32 1.414(10) .
C32 C33 1.367(10) .
C32 H32 0.9500 .
C33 C34 1.448(8) .
C33 H33 0.9500 .
C34 C39 1.365(9) .
C34 C35 1.431(10) .
C35 C36 1.355(9) .
C35 H35 0.9500 .
C36 O6 1.377(8) .
C36 C37 1.412(10) .
C37 C38 1.354(9) .
C37 H37 0.9500 .
C38 C39 1.403(8) .
C38 H38 0.9500 .
C39 C40 1.425(9) .
C40 H40 0.9500 .
C41 H41A 0.9800 .
C41 H41B 0.9800 .
C41 H41C 0.9800 .
C42 O6 1.405(10) .
C42 H42A 0.9800 .
C42 H42B 0.9800 .
C42 H42C 0.9800 .
C43 N3 1.330(6) .
C43 C44 1.409(8) .
C43 C55 1.474(8) .
C44 C45 1.363(9) .
C44 H44 0.9500 .
C45 C46 1.417(9) .
C45 H45 0.9500 .
C46 C54 1.386(8) .
C46 C47 1.440(9) .
C47 C48 1.363(9) .
C47 H47 0.9500 .
C48 C49 1.444(9) .
C48 H48 0.9500 .
C49 C53 1.399(7) .
C49 C50 1.421(9) .
C50 C51 1.354(9) .
C50 H50 0.9500 .
C51 C52 1.419(8) .
C51 H51 0.9500 .
C52 N4 1.335(7) .
C52 C56 1.501(9) .
C53 N4 1.342(7) .
C53 C54 1.435(8) .
C54 N3 1.371(7) .
C55 H55A 0.9800 .
C55 H55B 0.9800 .
C55 H55C 0.9800 .
C56 H56A 0.9800 .
C56 H56B 0.9800 .
C56 H56C 0.9800 .
C57 O8 1.216(9) .
C57 O7 1.244(9) .
C57 C58 1.534(8) .
C58 C69 1.524(10) .
C58 C59 1.524(9) .
C58 H58 1.0000 .
C59 C60 1.331(10) .
C59 C68 1.444(10) .
C60 C61 1.429(10) .
C60 H60 0.9500 .
C61 C62 1.359(10) .
C61 C66 1.389(10) .
C62 C63 1.371(11) .
C62 H62 0.9500 .
C63 C64 1.373(11) .
C63 H63 0.9500 .
C64 C65 1.330(11) .
C64 O9 1.384(9) .
C65 C66 1.463(10) .
C65 H65 0.9500 .
C66 C67 1.415(11) .
C67 C68 1.379(10) .
C67 H67 0.9500 .
C68 H68 0.9500 .
C69 H69A 0.9800 .
C69 H69B 0.9800 .
C69 H69C 0.9800 .
C70 O9 1.362(9) .
C70 H70A 0.9800 .
C70 H70B 0.9800 .
C70 H70C 0.9800 .
C71 O11 1.225(7) .
C71 O10 1.307(7) .
C71 C72 1.518(8) .
C72 C83 1.537(9) .
C72 C74 1.636(7) .
C72 H72 1.0000 .
C73 C74 1.3900 .
C73 C78 1.3900 .
C73 H73 0.9500 .
C74 C75 1.3900 .
C75 C76 1.3900 .
C75 H75 0.9500 .
C76 C77 1.3900 .
C76 H76 0.9500 .
C77 C78 1.3900 .
C77 C82 1.3900 .
C78 C79 1.3900 .
C79 C80 1.3900 .
C79 H79 0.9500 .
C80 C81 1.3900 .
C80 H80 0.9500 .
C81 O12 1.272(6) .
C81 C82 1.3900 .
C82 H82 0.9500 .
C83 H83A 0.9800 .
C83 H83B 0.9800 .
C83 H83C 0.9800 .
C84 O12 1.404(8) .
C84 H84A 0.9800 .
C84 H84B 0.9800 .
C84 H84C 0.9800 .
C85 N5 1.123(10) .
C85 C86 1.407(11) .
C86 H86A 0.9800 .
C86 H86B 0.9800 .
C86 H86C 0.9800 .
C87 N6 1.097(14) .
C87 C88 1.482(16) .
C88 H88A 0.9800 .
C88 H88B 0.9800 .
C88 H88C 0.9800 .
N1 Zn1 2.100(5) .
N2 Zn1 2.044(4) .
N3 Zn2 2.086(4) .
N4 Zn2 2.073(4) .
O1 Zn1 1.960(4) .
O4 Zn1 1.978(4) .
O7 Zn2 2.241(5) .
O8 Zn2 2.141(5) .
O10 Zn2 1.920(4) .
